data_2217820
loop_
_publ_author_name
'Wang, Yaobing'
'Wang, Zhongliang'
'Liang, Tongling'
'Fu, Hongbing'
'Yao, Jiannian'

_publ_section_title
;
 1-Phenyl-3-(pyren-1-yl)prop-2-en-1-one
;
_journal_coeditor_code RZ2180
_journal_issue 3
_journal_name_full 'Acta Crystallographica Section E'
_journal_page_first o630
_journal_paper_doi 10.1107/S1600536807065476
_journal_volume 64
_journal_year 2008
_chemical_formula_iupac 'C25 H16 O'
_chemical_formula_moiety 'C25 H16 O'
_chemical_formula_sum 'C25 H16 O'
_chemical_formula_weight 332.38
_chemical_name_systematic
;
1-Phenyl-3-(pyren-1-yl)prop-2-en-1-one
;
_space_group_IT_number 4
_symmetry_cell_setting monoclinic
_symmetry_space_group_name_Hall 'P 2yb'
_symmetry_space_group_name_H-M 'P 1 21 1'
_atom_sites_solution_hydrogens geom
_atom_sites_solution_primary direct
_atom_sites_solution_secondary difmap
_audit_creation_method SHELXL-97
_cell_angle_alpha 90.00
_cell_angle_beta 106.45(2)
_cell_angle_gamma 90.00
_cell_formula_units_Z 2
_cell_length_a 4.6739(15)
_cell_length_b 22.535(7)
_cell_length_c 8.250(3)
_cell_measurement_reflns_used 824
_cell_measurement_temperature 294(2)
_cell_measurement_theta_max 25.68
_cell_measurement_theta_min 2.57
_cell_volume 833.4(5)
_computing_cell_refinement 'SAINT (Bruker, 2002)'
_computing_data_collection 'SMART (Bruker, 2002)'
_computing_data_reduction 'SAINT (Bruker, 2002)'
_computing_molecular_graphics 'SHELXTL (Sheldrick, 1990)'
_computing_publication_material 'SHELXTL (Sheldrick, 1990)'
_computing_structure_refinement 'SHELXL97 (Sheldrick, 1997)'
_computing_structure_solution 'SHELXS97 (Sheldrick, 1997)'
_diffrn_ambient_temperature 294(2)
_diffrn_measured_fraction_theta_full 0.993
_diffrn_measured_fraction_theta_max 0.993
_diffrn_measurement_device_type 'Bruker SMART 1K CCD area-detector'
_diffrn_measurement_method '\f and \w scans'
_diffrn_radiation_monochromator graphite
_diffrn_radiation_source 'fine-focus sealed tube'
_diffrn_radiation_type MoK\a
_diffrn_radiation_wavelength 0.71073
_diffrn_reflns_av_R_equivalents 0.0377
_diffrn_reflns_av_sigmaI/netI 0.0477
_diffrn_reflns_limit_h_max 5
_diffrn_reflns_limit_h_min -5
_diffrn_reflns_limit_k_max 14
_diffrn_reflns_limit_k_min -26
_diffrn_reflns_limit_l_max 9
_diffrn_reflns_limit_l_min -9
_diffrn_reflns_number 3489
_diffrn_reflns_theta_full 25.01
_diffrn_reflns_theta_max 25.01
_diffrn_reflns_theta_min 2.73
_exptl_absorpt_coefficient_mu 0.079
_exptl_absorpt_correction_T_max 0.9906
_exptl_absorpt_correction_T_min 0.9812
_exptl_absorpt_correction_type multi-scan
_exptl_absorpt_process_details '(SADABS; Bruker, 2002)'
_exptl_crystal_colour yellow
_exptl_crystal_density_diffrn 1.324
_exptl_crystal_density_method 'not measured'
_exptl_crystal_description block
_exptl_crystal_F_000 348
_exptl_crystal_size_max 0.24
_exptl_crystal_size_mid 0.22
_exptl_crystal_size_min 0.12
_refine_diff_density_max 0.114
_refine_diff_density_min -0.118
_refine_ls_extinction_method none
_refine_ls_goodness_of_fit_ref 0.997
_refine_ls_hydrogen_treatment constr
_refine_ls_matrix_type full
_refine_ls_number_parameters 235
_refine_ls_number_reflns 1512
_refine_ls_number_restraints 1
_refine_ls_restrained_S_all 0.997
_refine_ls_R_factor_all 0.0858
_refine_ls_R_factor_gt 0.0374
_refine_ls_shift/su_max 0.000
_refine_ls_shift/su_mean 0.000
_refine_ls_structure_factor_coef Fsqd
_refine_ls_weighting_details 'calc w=1/[\s^2^(Fo^2^)+(0.0466P)^2^+0.0000P] where P=(Fo^2^+2Fc^2^)/3'
_refine_ls_weighting_scheme calc
_refine_ls_wR_factor_gt 0.0779
_refine_ls_wR_factor_ref 0.0975
_reflns_number_gt 914
_reflns_number_total 1512
_reflns_threshold_expression I>2\s(I)
_cod_data_source_file rz2180.cif
_cod_data_source_block I
_cod_depositor_comments
;
The following automatic conversions were performed:
'_symmetry_cell_setting' value 'Monoclinic' changed to 'monoclinic'
according to '/home/saulius/struct/CIF-dictionaries/cif_core.dic'
dictionary named 'cif_core.dic' version 2.4.1 from 2010-06-29.

Automatic conversion script
Id: cif_fix_enum 1527 2010-12-29 10:47:43Z saulius 

The following automatic conversions were performed:

'_symmetry_cell_setting' value 'Monoclinic' changed to 'monoclinic'
according to /home/saulius/struct/CIF-dictionaries/cif_core.dic
dictionary named 'cif_core.dic' version 2.4.1 from 2010-06-29.

Automatic conversion script
Id: cif_fix_values 1715 2011-07-08 13:25:40Z adriana 
;
_cod_original_sg_symbol_H-M 'P 21'
_cod_database_code 2217820
_cod_database_fobs_code 2217820

loop_
_symmetry_equiv_pos_as_xyz
'x, y, z'
'-x, y+1/2, -z'

loop_
_atom_site_type_symbol
_atom_site_label
_atom_site_fract_x
_atom_site_fract_y
_atom_site_fract_z
_atom_site_U_iso_or_equiv
_atom_site_adp_type
_atom_site_calc_flag
_atom_site_refinement_flags
_atom_site_occupancy
O O1 1.0978(8) 0.06540(14) 0.3854(4) 0.0865(10) Uani d . 1
C C1 0.2634(8) 0.31864(18) 0.6348(5) 0.0474(10) Uani d . 1
C C2 0.4014(8) 0.30397(17) 0.5070(5) 0.0456(10) Uani d . 1
C C3 0.5149(8) 0.24553(17) 0.4986(5) 0.0437(9) Uani d . 1
C C4 0.4779(8) 0.20312(18) 0.6221(5) 0.0532(11) Uani d . 1
H H4 0.5470 0.1646 0.6191 0.064 Uiso calc R 1
C C5 0.3463(9) 0.21795(19) 0.7411(5) 0.0558(11) Uani d . 1
H H5 0.3277 0.1892 0.8184 0.067 Uiso calc R 1
C C6 0.2339(8) 0.27586(18) 0.7539(5) 0.0507(10) Uani d . 1
C C7 0.0951(9) 0.2918(2) 0.8760(6) 0.0676(12) Uani d . 1
H H7 0.0754 0.2637 0.9547 0.081 Uiso calc R 1
C C8 -0.0129(11) 0.3477(2) 0.8831(6) 0.0781(15) Uani d . 1
H H8 -0.1058 0.3572 0.9656 0.094 Uiso calc R 1
C C9 0.0158(9) 0.3905(2) 0.7673(6) 0.0706(14) Uani d . 1
H H9 -0.0569 0.4286 0.7736 0.085 Uiso calc R 1
C C10 0.1518(9) 0.37699(19) 0.6421(5) 0.0561(11) Uani d . 1
C C11 0.1810(9) 0.4196(2) 0.5191(6) 0.0657(13) Uani d . 1
H H11 0.1079 0.4578 0.5231 0.079 Uiso calc R 1
C C12 0.3107(9) 0.40594(19) 0.3987(6) 0.0619(12) Uani d . 1
H H12 0.3263 0.4347 0.3208 0.074 Uiso calc R 1
C C13 0.4260(8) 0.34749(15) 0.3881(5) 0.0481(10) Uani d . 1
C C14 0.5642(9) 0.33242(19) 0.2671(5) 0.0555(11) Uani d . 1
H H14 0.5841 0.3610 0.1897 0.067 Uiso calc R 1
C C15 0.6733(9) 0.27656(17) 0.2572(5) 0.0542(11) Uani d . 1
H H15 0.7622 0.2680 0.1723 0.065 Uiso calc R 1
C C16 0.6540(8) 0.23186(16) 0.3724(5) 0.0460(10) Uani d . 1
C C17 0.7838(9) 0.17355(17) 0.3629(5) 0.0527(10) Uani d . 1
H H17 0.7879 0.1477 0.4513 0.063 Uiso calc R 1
C C18 0.8963(9) 0.15305(17) 0.2438(5) 0.0585(11) Uani d . 1
H H18 0.8827 0.1765 0.1491 0.070 Uiso calc R 1
C C19 1.0416(9) 0.09496(19) 0.2545(6) 0.0561(11) Uani d . 1
C C20 1.1212(8) 0.07115(16) 0.1054(5) 0.0486(9) Uani d . 1
C C21 1.3317(9) 0.0265(2) 0.1272(5) 0.0617(11) Uani d . 1
H H21 1.4290 0.0135 0.2357 0.074 Uiso calc R 1
C C22 1.3998(10) 0.00115(19) -0.0091(7) 0.0751(14) Uani d . 1
H H22 1.5397 -0.0293 0.0076 0.090 Uiso calc R 1
C C23 1.2618(11) 0.0207(2) -0.1689(6) 0.0732(13) Uani d . 1
H H23 1.3094 0.0040 -0.2611 0.088 Uiso calc R 1
C C24 1.0536(11) 0.0648(2) -0.1928(5) 0.0740(13) Uani d . 1
H H24 0.9581 0.0777 -0.3018 0.089 Uiso calc R 1
C C25 0.9834(11) 0.09030(18) -0.0569(5) 0.0632(13) Uani d . 1
H H25 0.8426 0.1206 -0.0747 0.076 Uiso calc R 1

loop_
_atom_site_aniso_label
_atom_site_aniso_U_11
_atom_site_aniso_U_22
_atom_site_aniso_U_33
_atom_site_aniso_U_12
_atom_site_aniso_U_13
_atom_site_aniso_U_23
O1 0.123(3) 0.079(2) 0.0604(19) 0.027(2) 0.0325(18) 0.0182(18)
C1 0.035(2) 0.059(3) 0.043(2) -0.0053(19) 0.0029(18) -0.007(2)
C2 0.038(2) 0.055(3) 0.042(2) -0.0131(19) 0.0081(19) -0.0036(19)
C3 0.037(2) 0.054(3) 0.037(2) -0.0056(19) 0.0062(18) 0.0029(19)
C4 0.057(3) 0.056(3) 0.048(2) -0.004(2) 0.017(2) 0.004(2)
C5 0.056(3) 0.065(3) 0.047(3) -0.009(2) 0.015(2) 0.007(2)
C6 0.042(2) 0.068(3) 0.041(2) -0.007(2) 0.0105(19) -0.003(2)
C7 0.056(3) 0.093(4) 0.054(3) -0.003(3) 0.016(2) -0.006(2)
C8 0.068(3) 0.107(5) 0.064(3) -0.001(3) 0.026(3) -0.018(3)
C9 0.054(3) 0.085(4) 0.069(3) 0.001(2) 0.011(3) -0.029(3)
C10 0.045(2) 0.065(3) 0.054(3) -0.005(2) 0.008(2) -0.016(2)
C11 0.056(3) 0.054(3) 0.078(3) 0.004(2) 0.005(3) -0.002(2)
C12 0.060(3) 0.051(3) 0.072(3) -0.003(2) 0.014(3) 0.008(2)
C13 0.041(2) 0.051(3) 0.050(2) -0.0058(19) 0.009(2) 0.003(2)
C14 0.061(3) 0.056(3) 0.051(3) -0.006(2) 0.019(2) 0.015(2)
C15 0.059(3) 0.061(3) 0.045(2) -0.007(2) 0.018(2) -0.001(2)
C16 0.047(2) 0.047(3) 0.044(2) -0.009(2) 0.012(2) 0.000(2)
C17 0.058(2) 0.055(3) 0.046(2) -0.004(2) 0.015(2) -0.001(2)
C18 0.077(3) 0.053(3) 0.049(2) 0.004(2) 0.022(2) 0.006(2)
C19 0.058(3) 0.056(3) 0.053(3) 0.000(2) 0.013(2) 0.004(2)
C20 0.057(2) 0.041(2) 0.050(2) -0.005(2) 0.0174(19) -0.0035(19)
C21 0.065(3) 0.057(2) 0.058(3) -0.002(2) 0.009(2) 0.001(2)
C22 0.073(3) 0.062(3) 0.091(4) 0.007(3) 0.026(3) -0.015(3)
C23 0.082(4) 0.074(3) 0.070(3) 0.000(3) 0.031(3) -0.011(3)
C24 0.099(4) 0.069(3) 0.054(3) 0.017(3) 0.023(3) 0.001(2)
C25 0.086(3) 0.052(3) 0.051(3) 0.017(2) 0.020(3) 0.003(2)

loop_
_atom_type_symbol
_atom_type_description
_atom_type_scat_dispersion_real
_atom_type_scat_dispersion_imag
_atom_type_scat_source
C C 0.0033 0.0000 'International Tables Vol C Tables 4.2.6.8 and 6.1.1.4'
H H 0.0000 0.0000 'International Tables Vol C Tables 4.2.6.8 and 6.1.1.4'
O O 0.0106 0.0000 'International Tables Vol C Tables 4.2.6.8 and 6.1.1.4'

loop_
_geom_angle_atom_site_label_1
_geom_angle_atom_site_label_2
_geom_angle_atom_site_label_3
_geom_angle
C6 C1 C2 120.8(3)
C6 C1 C10 119.5(4)
C2 C1 C10 119.7(4)
C13 C2 C1 119.7(3)
C13 C2 C3 120.1(3)
C1 C2 C3 120.2(3)
C16 C3 C2 119.5(3)
C16 C3 C4 123.3(4)
C2 C3 C4 117.1(3)
C5 C4 C3 121.6(4)
C5 C4 H4 119.2
C3 C4 H4 119.2
C4 C5 C6 122.6(4)
C4 C5 H5 118.7
C6 C5 H5 118.7
C7 C6 C1 119.0(4)
C7 C6 C5 123.3(4)
C1 C6 C5 117.7(3)
C8 C7 C6 121.6(5)
C8 C7 H7 119.2
C6 C7 H7 119.2
C7 C8 C9 120.1(4)
C7 C8 H8 119.9
C9 C8 H8 119.9
C8 C9 C10 120.8(4)
C8 C9 H9 119.6
C10 C9 H9 119.6
C9 C10 C1 118.9(4)
C9 C10 C11 122.4(4)
C1 C10 C11 118.7(4)
C12 C11 C10 121.7(4)
C12 C11 H11 119.1
C10 C11 H11 119.1
C11 C12 C13 120.9(4)
C11 C12 H12 119.6
C13 C12 H12 119.6
C14 C13 C2 118.6(4)
C14 C13 C12 122.1(4)
C2 C13 C12 119.2(4)
C15 C14 C13 121.9(4)
C15 C14 H14 119.0
C13 C14 H14 119.0
C14 C15 C16 121.5(4)
C14 C15 H15 119.2
C16 C15 H15 119.2
C15 C16 C3 118.3(4)
C15 C16 C17 120.1(3)
C3 C16 C17 121.5(3)
C18 C17 C16 127.9(4)
C18 C17 H17 116.1
C16 C17 H17 116.1
C17 C18 C19 122.8(4)
C17 C18 H18 118.6
C19 C18 H18 118.6
O1 C19 C18 121.1(4)
O1 C19 C20 119.3(4)
C18 C19 C20 119.6(4)
C25 C20 C21 118.2(3)
C25 C20 C19 122.3(3)
C21 C20 C19 119.5(4)
C22 C21 C20 121.1(4)
C22 C21 H21 119.4
C20 C21 H21 119.4
C23 C22 C21 119.9(4)
C23 C22 H22 120.0
C21 C22 H22 120.0
C24 C23 C22 119.7(4)
C24 C23 H23 120.1
C22 C23 H23 120.1
C23 C24 C25 120.6(4)
C23 C24 H24 119.7
C25 C24 H24 119.7
C20 C25 C24 120.3(4)
C20 C25 H25 119.8
C24 C25 H25 119.8

loop_
_geom_bond_atom_site_label_1
_geom_bond_atom_site_label_2
_geom_bond_distance
O1 C19 1.232(5)
C1 C6 1.411(5)
C1 C2 1.422(4)
C1 C10 1.422(6)
C2 C13 1.414(5)
C2 C3 1.429(5)
C3 C16 1.409(5)
C3 C4 1.443(5)
C4 C5 1.340(5)
C4 H4 0.9300
C5 C6 1.422(5)
C5 H5 0.9300
C6 C7 1.391(5)
C7 C8 1.364(6)
C7 H7 0.9300
C8 C9 1.390(6)
C8 H8 0.9300
C9 C10 1.392(5)
C9 H9 0.9300
C10 C11 1.431(6)
C11 C12 1.338(6)
C11 H11 0.9300
C12 C13 1.435(5)
C12 H12 0.9300
C13 C14 1.377(5)
C14 C15 1.369(5)
C14 H14 0.9300
C15 C16 1.405(5)
C15 H15 0.9300
C16 C17 1.459(5)
C17 C18 1.322(5)
C17 H17 0.9300
C18 C19 1.466(5)
C18 H18 0.9300
C19 C20 1.483(5)
C20 C25 1.380(5)
C20 C21 1.382(5)
C21 C22 1.377(5)
C21 H21 0.9300
C22 C23 1.366(6)
C22 H22 0.9300
C23 C24 1.365(6)
C23 H23 0.9300
C24 C25 1.381(5)
C24 H24 0.9300
C25 H25 0.9300

loop_
_geom_torsion_atom_site_label_1
_geom_torsion_atom_site_label_2
_geom_torsion_atom_site_label_3
_geom_torsion_atom_site_label_4
_geom_torsion
C6 C1 C2 C13 179.5(4)
C10 C1 C2 C13 -0.1(5)
C6 C1 C2 C3 -0.6(5)
C10 C1 C2 C3 179.9(4)
C13 C2 C3 C16 0.7(5)
C1 C2 C3 C16 -179.3(3)
C13 C2 C3 C4 -179.0(4)
C1 C2 C3 C4 1.0(4)
C16 C3 C4 C5 179.5(3)
C2 C3 C4 C5 -0.8(5)
C3 C4 C5 C6 0.2(6)
C2 C1 C6 C7 -179.4(3)
C10 C1 C6 C7 0.1(5)
C2 C1 C6 C5 -0.1(5)
C10 C1 C6 C5 179.5(3)
C4 C5 C6 C7 179.6(4)
C4 C5 C6 C1 0.3(6)
C1 C6 C7 C8 0.0(6)
C5 C6 C7 C8 -179.3(4)
C6 C7 C8 C9 -0.4(7)
C7 C8 C9 C10 0.6(7)
C8 C9 C10 C1 -0.4(6)
C8 C9 C10 C11 179.0(4)
C6 C1 C10 C9 0.1(5)
C2 C1 C10 C9 179.6(3)
C6 C1 C10 C11 -179.4(3)
C2 C1 C10 C11 0.2(5)
C9 C10 C11 C12 -179.6(4)
C1 C10 C11 C12 -0.2(6)
C10 C11 C12 C13 0.1(6)
C1 C2 C13 C14 179.1(3)
C3 C2 C13 C14 -0.9(5)
C1 C2 C13 C12 0.0(5)
C3 C2 C13 C12 -180.0(3)
C11 C12 C13 C14 -179.1(4)
C11 C12 C13 C2 0.0(6)
C2 C13 C14 C15 1.0(6)
C12 C13 C14 C15 -179.8(4)
C13 C14 C15 C16 -1.1(6)
C14 C15 C16 C3 0.8(6)
C14 C15 C16 C17 -177.4(4)
C2 C3 C16 C15 -0.7(5)
C4 C3 C16 C15 179.0(3)
C2 C3 C16 C17 177.5(3)
C4 C3 C16 C17 -2.8(6)
C15 C16 C17 C18 -8.4(6)
C3 C16 C17 C18 173.5(4)
C16 C17 C18 C19 175.2(4)
C17 C18 C19 O1 -8.9(6)
C17 C18 C19 C20 170.8(4)
O1 C19 C20 C25 157.8(4)
C18 C19 C20 C25 -21.9(6)
O1 C19 C20 C21 -19.5(6)
C18 C19 C20 C21 160.8(4)
C25 C20 C21 C22 -0.9(6)
C19 C20 C21 C22 176.5(4)
C20 C21 C22 C23 1.1(7)
C21 C22 C23 C24 -0.9(7)
C22 C23 C24 C25 0.7(7)
C21 C20 C25 C24 0.7(6)
C19 C20 C25 C24 -176.7(4)
C23 C24 C25 C20 -0.6(7)

loop_
_cod_related_entry_id
_cod_related_entry_database
_cod_related_entry_code
1 ChemSpider 30655453
